data_4314882
loop_
_publ_author_name
'Lawrence K. Keniley'
'Lipika Ray'
'Kirill Kovnir'
'Logan A. Dellinger'
'Jordan M. Hoyt'
'Michael Shatruk'

_publ_contact_author_address
;
Department of Chemistry and Biochemistry
Florida State University
Dittmer Bldg Tallahassee
Florida 32306-4390 
USA
;
_publ_contact_author_email shatruk@chem.fsu.edu
_publ_contact_author_fax (850)6454822
_publ_contact_author_name 'Shatruk, Michael'
_publ_contact_author_phone (850)6448281
_publ_section_title
;
 TTF-Annulated Phenanthroline and Unexpected Oxidative Cleavage of the C=C
 Bond in Its Ruthenium(II) Complex
;
_journal_name_full 'Inorganic Chemistry'
_journal_page_first 1307
_journal_page_last 1309
_journal_paper_doi 10.1021/ic902230f
_journal_volume 49
_journal_year 2010
_chemical_formula_sum 'C34.54 H24.31 F12 N6.77 O P2 Ru S2'
_chemical_formula_weight 1005.37
_chemical_name_systematic
; 
 ? 
;
_space_group_IT_number 2
_symmetry_cell_setting triclinic
_symmetry_space_group_name_Hall '-P 1'
_symmetry_space_group_name_H-M 'P -1'
_atom_sites_solution_hydrogens geom
_atom_sites_solution_primary direct
_atom_sites_solution_secondary difmap
_audit_creation_method manual
_cell_angle_alpha 89.738(4)
_cell_angle_beta 86.754(4)
_cell_angle_gamma 83.664(4)
_cell_formula_units_Z 2
_cell_length_a 8.928(3)
_cell_length_b 12.162(4)
_cell_length_c 17.426(5)
_cell_measurement_temperature 173(2)
_cell_volume 1877.6(10)
_computing_cell_refinement 'SMART V5.625 (Bruker, 2000)'
_computing_data_collection 'SMART V5.625 (Bruker, 2000)'
_computing_data_reduction 'SAINT V6.32 (Bruker, 2001)'
_computing_molecular_graphics 'X-Seed (Barbour, 2001)'
_computing_publication_material 'SHELXL-97 (Sheldrick, 1997)'
_computing_structure_refinement 'SHELXL-97 (Sheldrick, 1997)'
_computing_structure_solution 'SHELXS-97 (Sheldrick, 1990)'
_diffrn_ambient_temperature 173(2)
_diffrn_measured_fraction_theta_full 0.994
_diffrn_measured_fraction_theta_max 0.994
_diffrn_measurement_device_type 'Bruker APEX II CCD area-detector'
_diffrn_measurement_method 'profile data from \w scans'
_diffrn_radiation_monochromator graphite
_diffrn_radiation_source 'fine-focus sealed tube'
_diffrn_radiation_type MoK\a
_diffrn_radiation_wavelength 0.71073
_diffrn_reflns_av_R_equivalents 0.0460
_diffrn_reflns_av_sigmaI/netI 0.0652
_diffrn_reflns_limit_h_max 11
_diffrn_reflns_limit_h_min -11
_diffrn_reflns_limit_k_max 14
_diffrn_reflns_limit_k_min -14
_diffrn_reflns_limit_l_max 21
_diffrn_reflns_limit_l_min -21
_diffrn_reflns_number 19226
_diffrn_reflns_theta_full 26.00
_diffrn_reflns_theta_max 26.00
_diffrn_reflns_theta_min 2.05
_exptl_absorpt_coefficient_mu 0.716
_exptl_absorpt_correction_T_max 0.9651
_exptl_absorpt_correction_T_min 0.7251
_exptl_absorpt_correction_type multi-scan
_exptl_absorpt_process_details 'SADABS v2.03 (Bruker, 2003)'
_exptl_crystal_colour red
_exptl_crystal_density_diffrn 1.778
_exptl_crystal_density_method 'not measured'
_exptl_crystal_description needle
_exptl_crystal_F_000 1002
_exptl_crystal_size_max 0.48
_exptl_crystal_size_mid 0.09
_exptl_crystal_size_min 0.05
_refine_diff_density_max 1.195
_refine_diff_density_min -0.539
_refine_diff_density_rms 0.113
_refine_ls_extinction_method none
_refine_ls_goodness_of_fit_ref 1.019
_refine_ls_hydrogen_treatment noref
_refine_ls_matrix_type full
_refine_ls_number_parameters 528
_refine_ls_number_reflns 7312
_refine_ls_number_restraints 0
_refine_ls_restrained_S_all 1.019
_refine_ls_R_factor_all 0.0852
_refine_ls_R_factor_gt 0.0541
_refine_ls_shift/su_max 0.001
_refine_ls_shift/su_mean 0.000
_refine_ls_structure_factor_coef Fsqd
_refine_ls_weighting_details 'calc w=1/[\s^2^(Fo^2^)+(0.0881P)^2^+0.0000P] where P=(Fo^2^+2Fc^2^)/3'
_refine_ls_weighting_scheme calc
_refine_ls_wR_factor_gt 0.1377
_refine_ls_wR_factor_ref 0.1476
_reflns_number_gt 5300
_reflns_number_total 7312
_reflns_threshold_expression >2sigma(I)
_cod_data_source_file ic902230f_si_002_3.cif
_cod_data_source_block strRu5
_cod_original_cell_volume 1877.5(10)
_cod_database_code 4314882

loop_
_symmetry_equiv_pos_as_xyz
'x, y, z'
'-x, -y, -z'

loop_
_atom_site_label
_atom_site_type_symbol
_atom_site_fract_x
_atom_site_fract_y
_atom_site_fract_z
_atom_site_U_iso_or_equiv
_atom_site_adp_type
_atom_site_occupancy
_atom_site_symmetry_multiplicity
_atom_site_calc_flag
_atom_site_refinement_flags
_atom_site_disorder_assembly
_atom_site_disorder_group
Ru1 Ru 0.50667(4) 0.31477(3) 0.26811(2) 0.02660(14) Uani 1 1 d . . .
P2 P 1.01364(14) 0.74172(11) 0.46225(8) 0.0362(3) Uani 1 1 d . . .
S2 S 0.48161(16) 0.22241(12) 0.66086(8) 0.0452(4) Uani 1 1 d . . .
S1 S 0.67427(15) 0.02432(11) 0.60194(8) 0.0412(3) Uani 1 1 d . . .
N1 N 0.6052(4) 0.1797(3) 0.3264(2) 0.0275(8) Uani 1 1 d . . .
N2 N 0.4389(4) 0.3590(3) 0.3801(2) 0.0264(8) Uani 1 1 d . . .
N4 N 0.4195(4) 0.4606(3) 0.2188(2) 0.0320(9) Uani 1 1 d . . .
N6 N 0.3268(4) 0.2280(3) 0.2483(2) 0.0318(9) Uani 1 1 d . . .
N3 N 0.6816(4) 0.4110(3) 0.2759(2) 0.0316(9) Uani 1 1 d . . .
N5 N 0.5648(5) 0.2519(3) 0.1595(2) 0.0356(10) Uani 1 1 d . . .
F7 F 0.8924(4) 0.7601(3) 0.3987(2) 0.0658(10) Uani 1 1 d . . .
F12 F 1.1339(5) 0.7225(3) 0.5258(2) 0.0780(12) Uani 1 1 d . . .
C12 C 0.5814(5) 0.1864(4) 0.4039(3) 0.0250(10) Uani 1 1 d . . .
C11 C 0.4903(4) 0.2836(4) 0.4333(3) 0.0248(10) Uani 1 1 d . . .
C17 C 0.6621(5) 0.5116(4) 0.2421(3) 0.0331(11) Uani 1 1 d . . .
C6 C 0.5149(5) 0.2129(4) 0.5619(3) 0.0326(11) Uani 1 1 d . . .
F11 F 0.9920(4) 0.6152(3) 0.4634(3) 0.0746(12) Uani 1 1 d . . .
C8 C 0.3640(5) 0.3944(4) 0.5366(3) 0.0321(11) Uani 1 1 d . . .
H8 H 0.3369 0.4069 0.5896 0.038 Uiso 1 1 calc R . .
F9 F 1.0351(4) 0.8680(3) 0.4606(3) 0.0790(13) Uani 1 1 d . . .
C7 C 0.4566(5) 0.2980(4) 0.5119(3) 0.0267(10) Uani 1 1 d . . .
C4 C 0.6400(5) 0.1043(4) 0.4538(3) 0.0283(10) Uani 1 1 d . . .
C3 C 0.7292(5) 0.0132(4) 0.4210(3) 0.0354(12) Uani 1 1 d . . .
H3 H 0.7746 -0.0433 0.4527 0.042 Uiso 1 1 calc R . .
C5 C 0.6056(5) 0.1194(4) 0.5342(3) 0.0324(11) Uani 1 1 d . . .
C2 C 0.7505(5) 0.0063(4) 0.3431(3) 0.0363(12) Uani 1 1 d . . .
H2 H 0.8089 -0.0565 0.3204 0.044 Uiso 1 1 calc R . .
C33 C 0.5938(7) 0.0973(5) 0.6842(3) 0.0496(14) Uani 1 1 d . . .
C28 C 0.3265(6) 0.1819(4) 0.1778(3) 0.0365(12) Uani 1 1 d . . .
C1 C 0.6879(5) 0.0895(4) 0.2969(3) 0.0323(11) Uani 1 1 d . . .
H1 H 0.7040 0.0828 0.2427 0.039 Uiso 1 1 calc R . .
C9 C 0.3145(5) 0.4689(4) 0.4831(3) 0.0333(11) Uani 1 1 d . . .
H9 H 0.2532 0.5347 0.4987 0.040 Uiso 1 1 calc R . .
C32 C 0.2128(5) 0.2124(4) 0.2996(3) 0.0361(12) Uani 1 1 d . . .
H32 H 0.2135 0.2434 0.3495 0.043 Uiso 1 1 calc R . .
C18 C 0.5132(5) 0.5406(4) 0.2099(3) 0.0333(11) Uani 1 1 d . . .
C10 C 0.3520(5) 0.4501(4) 0.4064(3) 0.0307(11) Uani 1 1 d . . .
H10 H 0.3150 0.5037 0.3703 0.037 Uiso 1 1 calc R . .
C27 C 0.4617(6) 0.1949(4) 0.1276(3) 0.0411(13) Uani 1 1 d . . .
F10 F 0.8790(5) 0.7676(4) 0.5238(2) 0.0861(13) Uani 1 1 d . . .
C19 C 0.4673(7) 0.6419(5) 0.1771(3) 0.0461(14) Uani 1 1 d . . .
H19 H 0.5367 0.6951 0.1687 0.055 Uiso 1 1 calc R . .
C14 C 0.9155(6) 0.4555(4) 0.3202(3) 0.0415(13) Uani 1 1 d . . .
H14 H 1.0015 0.4350 0.3489 0.050 Uiso 1 1 calc R . .
C15 C 0.8982(6) 0.5561(5) 0.2845(3) 0.0459(14) Uani 1 1 d . . .
H15 H 0.9729 0.6056 0.2871 0.055 Uiso 1 1 calc R . .
C13 C 0.8072(5) 0.3841(4) 0.3141(3) 0.0355(12) Uani 1 1 d . . .
H13 H 0.8216 0.3134 0.3378 0.043 Uiso 1 1 calc R . .
C16 C 0.7706(6) 0.5845(5) 0.2444(3) 0.0411(13) Uani 1 1 d . . .
H16 H 0.7572 0.6537 0.2187 0.049 Uiso 1 1 calc R . .
F8 F 1.1457(4) 0.7162(4) 0.3988(3) 0.0891(13) Uani 1 1 d . . .
C20 C 0.3215(7) 0.6646(5) 0.1569(3) 0.0512(15) Uani 1 1 d . . .
H20 H 0.2874 0.7351 0.1369 0.061 Uiso 1 1 calc R . .
C31 C 0.0955(6) 0.1540(5) 0.2833(4) 0.0470(14) Uani 1 1 d . . .
H31 H 0.0186 0.1429 0.3216 0.056 Uiso 1 1 calc R . .
C23 C 0.6946(7) 0.2629(5) 0.1194(3) 0.0466(14) Uani 1 1 d . . .
H23 H 0.7667 0.3034 0.1413 0.056 Uiso 1 1 calc R . .
C21 C 0.2244(6) 0.5848(5) 0.1657(3) 0.0482(14) Uani 1 1 d . . .
H21 H 0.1232 0.5989 0.1512 0.058 Uiso 1 1 calc R . .
C22 C 0.2769(6) 0.4835(5) 0.1960(3) 0.0417(13) Uani 1 1 d . . .
H22 H 0.2103 0.4278 0.2011 0.050 Uiso 1 1 calc R . .
C26 C 0.4882(8) 0.1478(5) 0.0551(3) 0.0563(16) Uani 1 1 d . . .
H26 H 0.4150 0.1080 0.0336 0.068 Uiso 1 1 calc R . .
C24 C 0.7272(8) 0.2165(5) 0.0462(4) 0.0598(17) Uani 1 1 d . . .
H24 H 0.8204 0.2244 0.0188 0.072 Uiso 1 1 calc R . .
C25 C 0.6217(9) 0.1598(5) 0.0153(4) 0.0653(19) Uani 1 1 d . . .
H25 H 0.6412 0.1282 -0.0345 0.078 Uiso 1 1 calc R . .
C30 C 0.0913(7) 0.1117(5) 0.2103(4) 0.0566(17) Uani 1 1 d . . .
H30 H 0.0092 0.0737 0.1967 0.068 Uiso 1 1 calc R . .
C29 C 0.2085(7) 0.1255(5) 0.1573(4) 0.0507(15) Uani 1 1 d . . .
H29 H 0.2081 0.0963 0.1069 0.061 Uiso 1 1 calc R . .
P1 P 0.88154(18) 0.85642(13) 0.11151(9) 0.0466(4) Uani 1 1 d . . .
F4 F 0.8189(5) 0.9781(3) 0.1353(3) 0.0805(12) Uani 1 1 d . . .
F2 F 0.9480(6) 0.7327(3) 0.0911(3) 0.1021(16) Uani 1 1 d . . .
F5 F 0.8619(5) 0.8852(4) 0.0245(2) 0.0940(14) Uani 1 1 d . . .
F3 F 1.0476(4) 0.8918(4) 0.1040(3) 0.0836(13) Uani 1 1 d . . .
F1 F 0.7189(5) 0.8173(4) 0.1170(3) 0.0951(14) Uani 1 1 d . . .
F6 F 0.9014(7) 0.8262(5) 0.1990(3) 0.1171(18) Uani 1 1 d . . .
O34 O 0.6047(5) 0.0652(4) 0.7503(3) 0.0709(13) Uani 1 1 d . . .
N1S N 0.9870(11) 0.6091(8) -0.0892(6) 0.094(3) Uiso 0.756(10) 1 d P . .
C2S C 0.8865(15) 0.5971(10) -0.0431(7) 0.096(4) Uiso 0.756(10) 1 d P . .
C1S C 0.7584(14) 0.5770(10) 0.0114(7) 0.103(4) Uiso 0.756(10) 1 d P . .
H1S1 H 0.6734 0.5585 -0.0174 0.154 Uiso 0.756(10) 1 calc PR . .
H1S2 H 0.7274 0.6437 0.0422 0.154 Uiso 0.756(10) 1 calc PR . .
H1S3 H 0.7899 0.5154 0.0455 0.154 Uiso 0.756(10) 1 calc PR . .

loop_
_atom_site_aniso_label
_atom_site_aniso_U_11
_atom_site_aniso_U_22
_atom_site_aniso_U_33
_atom_site_aniso_U_23
_atom_site_aniso_U_13
_atom_site_aniso_U_12
Ru1 0.0227(2) 0.0271(2) 0.0301(2) 0.00175(15) -0.00239(14) -0.00276(14)
P2 0.0264(7) 0.0301(7) 0.0524(9) 0.0005(6) -0.0083(6) -0.0018(5)
S2 0.0494(8) 0.0484(9) 0.0358(8) 0.0007(6) -0.0023(6) 0.0034(6)
S1 0.0375(7) 0.0406(8) 0.0447(8) 0.0099(6) -0.0073(6) 0.0006(6)
N1 0.0192(19) 0.028(2) 0.036(2) -0.0032(17) -0.0008(16) -0.0021(15)
N2 0.0197(19) 0.026(2) 0.033(2) -0.0004(17) -0.0043(16) -0.0026(15)
N4 0.029(2) 0.037(2) 0.029(2) 0.0032(18) 0.0000(17) -0.0013(17)
N6 0.029(2) 0.030(2) 0.037(2) 0.0021(18) -0.0098(18) -0.0024(17)
N3 0.028(2) 0.032(2) 0.034(2) -0.0022(18) 0.0003(17) -0.0015(17)
N5 0.042(2) 0.033(2) 0.032(2) 0.0060(18) -0.0005(19) -0.0025(19)
F7 0.061(2) 0.056(2) 0.081(3) -0.0055(19) -0.035(2) 0.0078(17)
F12 0.084(3) 0.061(2) 0.095(3) 0.005(2) -0.056(2) -0.008(2)
C12 0.017(2) 0.024(2) 0.035(3) -0.0013(19) -0.0031(18) -0.0032(17)
C11 0.014(2) 0.022(2) 0.039(3) -0.001(2) -0.0035(18) -0.0038(17)
C17 0.034(3) 0.033(3) 0.031(3) -0.003(2) 0.004(2) -0.003(2)
C6 0.028(2) 0.035(3) 0.035(3) 0.001(2) -0.004(2) -0.005(2)
F11 0.055(2) 0.0344(19) 0.139(4) 0.011(2) -0.037(2) -0.0084(16)
C8 0.025(2) 0.031(3) 0.039(3) -0.004(2) 0.002(2) -0.001(2)
F9 0.045(2) 0.037(2) 0.158(4) 0.008(2) -0.026(2) -0.0057(15)
C7 0.023(2) 0.025(2) 0.033(3) -0.001(2) -0.0024(19) -0.0051(18)
C4 0.023(2) 0.022(2) 0.040(3) -0.001(2) -0.004(2) -0.0031(18)
C3 0.025(2) 0.032(3) 0.049(3) 0.001(2) -0.004(2) 0.001(2)
C5 0.024(2) 0.030(3) 0.044(3) 0.005(2) -0.008(2) -0.0037(19)
C2 0.033(3) 0.027(3) 0.048(3) -0.009(2) -0.002(2) 0.002(2)
C33 0.049(3) 0.053(4) 0.046(4) 0.013(3) -0.003(3) -0.001(3)
C28 0.038(3) 0.035(3) 0.037(3) 0.001(2) -0.010(2) -0.001(2)
C1 0.027(2) 0.028(3) 0.041(3) -0.003(2) -0.001(2) -0.001(2)
C9 0.023(2) 0.030(3) 0.046(3) -0.004(2) -0.002(2) 0.0024(19)
C32 0.027(3) 0.035(3) 0.047(3) 0.001(2) -0.004(2) -0.003(2)
C18 0.037(3) 0.031(3) 0.031(3) 0.000(2) 0.000(2) -0.004(2)
C10 0.024(2) 0.022(2) 0.045(3) 0.000(2) -0.005(2) 0.0016(18)
C27 0.051(3) 0.040(3) 0.032(3) 0.003(2) -0.007(2) -0.002(2)
F10 0.076(3) 0.109(3) 0.072(3) -0.022(2) 0.030(2) -0.021(2)
C19 0.057(4) 0.040(3) 0.042(3) 0.010(3) -0.003(3) -0.009(3)
C14 0.025(3) 0.045(3) 0.054(3) -0.009(3) -0.001(2) -0.003(2)
C15 0.037(3) 0.047(3) 0.054(4) -0.007(3) 0.011(3) -0.015(3)
C13 0.027(3) 0.035(3) 0.045(3) -0.002(2) -0.003(2) -0.002(2)
C16 0.037(3) 0.040(3) 0.046(3) -0.001(3) 0.004(2) -0.011(2)
F8 0.053(2) 0.106(3) 0.103(3) -0.007(3) 0.024(2) 0.001(2)
C20 0.060(4) 0.045(3) 0.047(4) 0.016(3) -0.009(3) 0.004(3)
C31 0.034(3) 0.042(3) 0.065(4) -0.001(3) -0.007(3) -0.005(2)
C23 0.051(3) 0.051(4) 0.036(3) 0.001(3) 0.010(3) 0.000(3)
C21 0.040(3) 0.053(4) 0.049(3) 0.012(3) -0.009(3) 0.007(3)
C22 0.034(3) 0.046(3) 0.044(3) 0.008(3) -0.007(2) 0.001(2)
C26 0.081(5) 0.052(4) 0.038(3) -0.006(3) -0.005(3) -0.016(3)
C24 0.069(4) 0.057(4) 0.051(4) 0.004(3) 0.019(3) -0.006(3)
C25 0.103(6) 0.051(4) 0.041(4) -0.006(3) 0.011(4) -0.012(4)
C30 0.040(3) 0.055(4) 0.078(5) -0.002(3) -0.018(3) -0.015(3)
C29 0.057(4) 0.046(3) 0.052(4) -0.006(3) -0.023(3) -0.010(3)
P1 0.0544(9) 0.0424(9) 0.0431(9) -0.0010(7) -0.0029(7) -0.0057(7)
F4 0.081(3) 0.055(2) 0.104(3) -0.023(2) 0.003(2) -0.003(2)
F2 0.107(4) 0.057(3) 0.139(4) -0.025(3) -0.029(3) 0.018(2)
F5 0.109(3) 0.128(4) 0.050(2) 0.008(2) -0.025(2) -0.027(3)
F3 0.057(2) 0.095(3) 0.100(3) -0.021(3) -0.002(2) -0.018(2)
F1 0.062(3) 0.092(3) 0.135(4) 0.007(3) 0.006(3) -0.032(2)
F6 0.163(5) 0.136(5) 0.057(3) 0.022(3) -0.021(3) -0.030(4)
O34 0.070(3) 0.074(3) 0.064(3) 0.020(2) -0.007(2) 0.011(2)

loop_
_atom_type_symbol
_atom_type_description
_atom_type_scat_dispersion_real
_atom_type_scat_dispersion_imag
_atom_type_scat_source
C C 0.0033 0.0016 'International Tables Vol C Tables 4.2.6.8 and 6.1.1.4'
H H 0.0000 0.0000 'International Tables Vol C Tables 4.2.6.8 and 6.1.1.4'
N N 0.0061 0.0033 'International Tables Vol C Tables 4.2.6.8 and 6.1.1.4'
F F 0.0171 0.0103 'International Tables Vol C Tables 4.2.6.8 and 6.1.1.4'
P P 0.1023 0.0942 'International Tables Vol C Tables 4.2.6.8 and 6.1.1.4'
S S 0.1246 0.1234 'International Tables Vol C Tables 4.2.6.8 and 6.1.1.4'
Ru Ru -1.2594 0.8363 'International Tables Vol C Tables 4.2.6.8 and 6.1.1.4'
O O 0.0106 0.0060 'International Tables Vol C Tables 4.2.6.8 and 6.1.1.4'

loop_
_geom_angle_atom_site_label_1
_geom_angle_atom_site_label_2
_geom_angle_atom_site_label_3
_geom_angle
_geom_angle_site_symmetry_1
_geom_angle_site_symmetry_3
_geom_angle_publ_flag
N4 Ru1 N5 88.93(16) . . ?
N4 Ru1 N6 96.13(15) . . ?
N5 Ru1 N6 78.14(16) . . ?
N4 Ru1 N3 78.26(15) . . ?
N5 Ru1 N3 97.82(16) . . ?
N6 Ru1 N3 173.23(15) . . ?
N4 Ru1 N2 96.18(15) . . ?
N5 Ru1 N2 172.90(15) . . ?
N6 Ru1 N2 96.36(15) . . ?
N3 Ru1 N2 88.08(15) . . ?
N4 Ru1 N1 173.37(15) . . ?
N5 Ru1 N1 95.82(15) . . ?
N6 Ru1 N1 89.38(14) . . ?
N3 Ru1 N1 96.47(15) . . ?
N2 Ru1 N1 79.50(15) . . ?
F9 P2 F11 179.6(3) . . ?
F9 P2 F10 88.9(2) . . ?
F11 P2 F10 91.3(2) . . ?
F9 P2 F8 91.1(2) . . ?
F11 P2 F8 88.7(2) . . ?
F10 P2 F8 178.5(3) . . ?
F9 P2 F12 89.8(2) . . ?
F11 P2 F12 90.5(2) . . ?
F10 P2 F12 92.7(3) . . ?
F8 P2 F12 88.7(2) . . ?
F9 P2 F7 90.6(2) . . ?
F11 P2 F7 89.04(19) . . ?
F10 P2 F7 87.1(2) . . ?
F8 P2 F7 91.4(2) . . ?
F12 P2 F7 179.5(2) . . ?
C6 S2 C33 96.8(3) . . ?
C5 S1 C33 97.0(3) . . ?
C1 N1 C12 118.0(4) . . ?
C1 N1 Ru1 128.0(3) . . ?
C12 N1 Ru1 114.1(3) . . ?
C10 N2 C11 117.2(4) . . ?
C10 N2 Ru1 128.9(3) . . ?
C11 N2 Ru1 113.9(3) . . ?
C18 N4 C22 117.6(4) . . ?
C18 N4 Ru1 116.6(3) . . ?
C22 N4 Ru1 125.7(3) . . ?
C32 N6 C28 118.1(4) . . ?
C32 N6 Ru1 125.6(3) . . ?
C28 N6 Ru1 116.4(3) . . ?
C13 N3 C17 118.6(4) . . ?
C13 N3 Ru1 125.6(3) . . ?
C17 N3 Ru1 115.8(3) . . ?
C23 N5 C27 118.7(5) . . ?
C23 N5 Ru1 125.2(4) . . ?
C27 N5 Ru1 116.1(3) . . ?
N1 C12 C4 123.0(4) . . ?
N1 C12 C11 116.4(4) . . ?
C4 C12 C11 120.6(4) . . ?
N2 C11 C7 122.6(4) . . ?
N2 C11 C12 116.2(4) . . ?
C7 C11 C12 121.2(4) . . ?
N3 C17 C16 121.2(5) . . ?
N3 C17 C18 115.2(4) . . ?
C16 C17 C18 123.4(5) . . ?
C5 C6 C7 121.8(4) . . ?
C5 C6 S2 116.5(4) . . ?
C7 C6 S2 121.7(4) . . ?
C9 C8 C7 118.6(5) . . ?
C11 C7 C8 118.0(4) . . ?
C11 C7 C6 117.6(4) . . ?
C8 C7 C6 124.3(4) . . ?
C3 C4 C12 117.3(4) . . ?
C3 C4 C5 124.6(4) . . ?
C12 C4 C5 118.1(4) . . ?
C2 C3 C4 119.3(5) . . ?
C6 C5 C4 120.7(4) . . ?
C6 C5 S1 117.0(4) . . ?
C4 C5 S1 122.3(4) . . ?
C3 C2 C1 120.5(5) . . ?
O34 C33 S1 125.1(5) . . ?
O34 C33 S2 122.1(5) . . ?
S1 C33 S2 112.7(3) . . ?
N6 C28 C29 121.2(5) . . ?
N6 C28 C27 114.5(4) . . ?
C29 C28 C27 124.3(5) . . ?
N1 C1 C2 121.8(5) . . ?
C8 C9 C10 120.6(5) . . ?
N6 C32 C31 123.2(5) . . ?
N4 C18 C19 121.8(5) . . ?
N4 C18 C17 113.8(4) . . ?
C19 C18 C17 124.3(5) . . ?
N2 C10 C9 122.9(4) . . ?
N5 C27 C26 121.6(5) . . ?
N5 C27 C28 114.6(4) . . ?
C26 C27 C28 123.7(5) . . ?
C20 C19 C18 119.5(5) . . ?
C15 C14 C13 119.4(5) . . ?
C14 C15 C16 119.0(5) . . ?
N3 C13 C14 122.2(5) . . ?
C15 C16 C17 119.6(5) . . ?
C19 C20 C21 119.6(5) . . ?
C32 C31 C30 118.7(6) . . ?
N5 C23 C24 122.0(6) . . ?
C20 C21 C22 118.8(5) . . ?
N4 C22 C21 122.6(5) . . ?
C25 C26 C27 118.7(6) . . ?
C25 C24 C23 118.2(6) . . ?
C24 C25 C26 120.8(6) . . ?
C29 C30 C31 118.8(5) . . ?
C30 C29 C28 119.9(5) . . ?
F5 P1 F4 90.6(3) . . ?
F5 P1 F1 89.5(3) . . ?
F4 P1 F1 92.3(2) . . ?
F5 P1 F6 179.5(3) . . ?
F4 P1 F6 89.8(3) . . ?
F1 P1 F6 90.3(3) . . ?
F5 P1 F3 89.8(3) . . ?
F4 P1 F3 89.8(2) . . ?
F1 P1 F3 177.8(3) . . ?
F6 P1 F3 90.4(3) . . ?
F5 P1 F2 91.8(3) . . ?
F4 P1 F2 177.4(3) . . ?
F1 P1 F2 88.6(3) . . ?
F6 P1 F2 87.7(3) . . ?
F3 P1 F2 89.4(3) . . ?
N1S C2S C1S 176.6(14) . . ?

loop_
_geom_bond_atom_site_label_1
_geom_bond_atom_site_label_2
_geom_bond_distance
_geom_bond_site_symmetry_2
_geom_bond_publ_flag
Ru1 N4 2.060(4) . ?
Ru1 N5 2.062(4) . ?
Ru1 N6 2.061(4) . ?
Ru1 N3 2.063(4) . ?
Ru1 N2 2.067(4) . ?
Ru1 N1 2.067(4) . ?
P2 F9 1.568(4) . ?
P2 F11 1.571(3) . ?
P2 F10 1.571(4) . ?
P2 F8 1.576(4) . ?
P2 F12 1.584(4) . ?
P2 F7 1.590(3) . ?
S2 C6 1.735(5) . ?
S2 C33 1.785(6) . ?
S1 C5 1.738(5) . ?
S1 C33 1.764(6) . ?
N1 C1 1.340(6) . ?
N1 C12 1.356(6) . ?
N2 C10 1.347(6) . ?
N2 C11 1.364(6) . ?
N4 C18 1.354(6) . ?
N4 C22 1.355(6) . ?
N6 C32 1.345(6) . ?
N6 C28 1.354(6) . ?
N3 C13 1.346(6) . ?
N3 C17 1.353(6) . ?
N5 C23 1.337(7) . ?
N5 C27 1.357(7) . ?
C12 C4 1.398(6) . ?
C12 C11 1.439(6) . ?
C11 C7 1.393(6) . ?
C17 C16 1.386(7) . ?
C17 C18 1.479(7) . ?
C6 C5 1.392(7) . ?
C6 C7 1.423(6) . ?
C8 C9 1.355(7) . ?
C8 C7 1.412(6) . ?
C4 C3 1.395(6) . ?
C4 C5 1.427(7) . ?
C3 C2 1.361(7) . ?
C2 C1 1.380(7) . ?
C33 O34 1.221(7) . ?
C28 C29 1.382(7) . ?
C28 C27 1.472(7) . ?
C9 C10 1.373(7) . ?
C32 C31 1.372(7) . ?
C18 C19 1.386(7) . ?
C27 C26 1.386(8) . ?
C19 C20 1.366(8) . ?
C14 C15 1.367(8) . ?
C14 C13 1.378(7) . ?
C15 C16 1.380(7) . ?
C20 C21 1.373(8) . ?
C31 C30 1.379(8) . ?
C23 C24 1.400(8) . ?
C21 C22 1.382(7) . ?
C26 C25 1.366(9) . ?
C24 C25 1.362(9) . ?
C30 C29 1.379(9) . ?
P1 F5 1.569(4) . ?
P1 F4 1.572(4) . ?
P1 F1 1.575(4) . ?
P1 F6 1.581(5) . ?
P1 F3 1.587(4) . ?
P1 F2 1.589(4) . ?
N1S C2S 1.191(14) . ?
C2S C1S 1.485(16) . ?
